data_2200710
loop_
_publ_author_name
'Ryo Matsuki'
'Shiro, Motoo'
'Asahi, Toru'
'Asai, Hiroshi'

_publ_section_title
;
 Absolute configuration of \L-(+)~589~-tris(ethylenediamine)cobalt(III)
 triiodide monohydrate
;
_journal_issue 10
_journal_name_full 'Acta Crystallographica Section E'
_journal_page_first m448
_journal_page_last m450
_journal_paper_doi 10.1107/S1600536801015008
_journal_volume 57
_journal_year 2001
_chemical_formula_iupac '[Co (C2 H8 N2)3] I3, H2O'
_chemical_formula_moiety 'C6 H24 Co N6 3+, 3I 1-, H2 O '
_chemical_formula_sum 'C6 H26 Co I3 N6 O'
_chemical_formula_weight 637.96
_space_group_IT_number 19
_symmetry_cell_setting orthorhombic
_symmetry_space_group_name_Hall 'P 2ac 2ab'
_symmetry_space_group_name_H-M 'P 21 21 21'
_cell_angle_alpha 90
_cell_angle_beta 90
_cell_angle_gamma 90
_cell_formula_units_Z 4
_cell_length_a 8.4086(4)
_cell_length_b 11.2321(6)
_cell_length_c 18.7217(7)
_cell_measurement_reflns_used 10070
_cell_measurement_temperature 123.2
_cell_measurement_theta_max 20.8
_cell_measurement_theta_min 2.2
_cell_volume 1768.19(14)
_computing_cell_refinement 'PROCESS-AUTO '
_computing_data_collection 'PROCESS-AUTO (Rigaku, 1998)'
_computing_data_reduction 'TEXSAN (Molecular Structure Corporation and Rigaku, 1999)'
_computing_molecular_graphics 'ORTEPII (Johnson, 1976)'
_computing_publication_material TEXSAN
_computing_structure_refinement TEXSAN
_computing_structure_solution 'SIR97 (Altomare et al., 1999)'
_diffrn_detector_area_resol_mean 10.00
_diffrn_measured_fraction_theta_full 1.00
_diffrn_measured_fraction_theta_max 1.00
_diffrn_measurement_device_type 'Rigaku RAXIS-RAPID Imaging Plate'
_diffrn_measurement_method \w
_diffrn_radiation_type MoK\a
_diffrn_radiation_wavelength .7107
_diffrn_reflns_av_R_equivalents .028
_diffrn_reflns_limit_h_max 11
_diffrn_reflns_limit_h_min -11
_diffrn_reflns_limit_k_max 15
_diffrn_reflns_limit_k_min -15
_diffrn_reflns_limit_l_max 26
_diffrn_reflns_limit_l_min -26
_diffrn_reflns_number 20028
_diffrn_reflns_theta_full 30.1
_diffrn_reflns_theta_max 30.1
_diffrn_standards_decay_% 0
_diffrn_standards_interval_count none
_diffrn_standards_number 0
_exptl_absorpt_coefficient_mu 6.206
_exptl_absorpt_correction_T_max .155
_exptl_absorpt_correction_T_min .098
_exptl_absorpt_correction_type integration
_exptl_absorpt_process_details '(NUMABS; Higashi, 1999)'
_exptl_crystal_colour red
_exptl_crystal_density_diffrn 2.397
_exptl_crystal_density_method 'not measured'
_exptl_crystal_description block
_exptl_crystal_F_000 1192
_exptl_crystal_size_max .40
_exptl_crystal_size_mid .35
_exptl_crystal_size_min .30
_refine_diff_density_max .41
_refine_diff_density_min -.83
_refine_ls_abs_structure_details '(Flack, 1983), 2247 Friedel pairs'
_refine_ls_abs_structure_Flack .01(3)
_refine_ls_extinction_method none
_refine_ls_goodness_of_fit_ref 1.039
_refine_ls_hydrogen_treatment mixed
_refine_ls_number_parameters 161
_refine_ls_number_reflns 5163
_refine_ls_R_factor_gt .0229
_refine_ls_shift/su_max .0006
_refine_ls_structure_factor_coef Fsqd
_refine_ls_weighting_details 'w = 1/[\s^2^(Fo^2^) + {0.05[Max(Fo^2^,0) + 2Fc^2^]/3}^2^]'
_refine_ls_weighting_scheme calc
_refine_ls_wR_factor_ref .0662
_reflns_number_gt 5024
_reflns_number_total 5190
_reflns_threshold_expression F^2^>2\s(F^2^)
_cod_data_source_file ob6070.cif
_cod_data_source_block I
_cod_original_cell_volume 1768.20(10)
_cod_original_formula_sum 'C6 H26 Co I3 N6 O '
_cod_database_code 2200710

loop_
_symmetry_equiv_pos_as_xyz
x,y,z
1/2-x,-y,1/2+z
1/2+x,1/2-y,-z
-x,1/2+y,1/2-z

loop_
_atom_site_label
_atom_site_fract_x
_atom_site_fract_y
_atom_site_fract_z
_atom_site_U_iso_or_equiv
_atom_site_adp_type
_atom_site_calc_flag
_atom_site_refinement_flags
_atom_site_occupancy
_atom_site_disorder_assembly
_atom_site_disorder_group
_atom_site_type_symbol
I1 -.27354(3) .29713(2) .430980(10) .01783(5) Uani d . 1.00 . . I
I2 .27602(3) .20650(2) .153420(10) .01797(5) Uani d . 1.00 . . I
I3 -.23108(3) .39484(2) .192870(10) .01579(5) Uani d . 1.00 . . I
Co1 .21642(5) .47850(4) .35446(2) .00957(8) Uani d . 1.00 . . Co
O1 .5136(5) .5259(3) .5261(2) .0356(9) Uani d . 1.00 . . O
N1 .3277(4) .3618(3) .4132(2) .0141(6) Uani d . 1.00 . . N
N2 .1070(3) .3399(3) .3121(2) .0137(6) Uani d . 1.00 . . N
N3 .3900(3) .4734(3) .2839(2) .0149(6) Uani d . 1.00 . . N
N4 .1087(3) .5838(3) .2858(2) .0146(6) Uani d . 1.00 . . N
N5 .3167(4) .6136(3) .4054(2) .0164(6) Uani d . 1.00 . . N
N6 .0457(4) .4964(3) .4252(2) .0165(6) Uani d . 1.00 . . N
C1 .3161(4) .2424(3) .3780(2) .0164(7) Uani d . 1.00 . . C
C2 .1474(4) .2302(3) .3539(2) .0147(7) Uani d . 1.00 . . C
C3 .3620(4) .5643(3) .2267(2) .0177(7) Uani d . 1.00 . . C
C4 .1846(4) .5692(3) .2146(2) .0169(7) Uani d . 1.00 . . C
C5 .2028(5) .6670(3) .4564(2) .0230(9) Uani d . 1.00 . . C
C6 .1054(5) .5660(4) .4877(2) .0228(9) Uani d . 1.00 . . C
H1N .4362 .3839 .4177 .0170 Uiso calc . 1.00 . . H
H1N' .2802 .3585 .4592 .0170 Uiso calc . 1.00 . . H
H1O .579(9) .459(6) .523(4) .0431 Uiso d . 1.00 . . H
H1O' .542(8) .575(6) .568(4) .0431 Uiso d . 1.00 . . H
H1a .3862 .2383 .3383 .0196 Uiso calc . 1.00 . . H
H1b .3419 .1812 .4111 .0196 Uiso calc . 1.00 . . H
H2N -.0047 .3524 .3134 .0164 Uiso calc . 1.00 . . H
H2N' .1404 .3302 .2640 .0164 Uiso calc . 1.00 . . H
H2a .0791 .2233 .3941 .0176 Uiso calc . 1.00 . . H
H2b .1364 .1616 .3246 .0176 Uiso calc . 1.00 . . H
H3N .4880 .4898 .3071 .0180 Uiso calc . 1.00 . . H
H3N' .3942 .3964 .2630 .0180 Uiso calc . 1.00 . . H
H3a .4001 .6399 .2416 .0212 Uiso calc . 1.00 . . H
H3b .4147 .5414 .1839 .0212 Uiso calc . 1.00 . . H
H4N -.0006 .5630 .2828 .0175 Uiso calc . 1.00 . . H
H4N' .1183 .6641 .3009 .0175 Uiso calc . 1.00 . . H
H4a .1492 .4975 .1929 .0202 Uiso calc . 1.00 . . H
H4b .1587 .6348 .1848 .0202 Uiso calc . 1.00 . . H
H5N .4072 .5859 .4308 .0197 Uiso calc . 1.00 . . H
H5N' .3485 .6722 .3717 .0197 Uiso calc . 1.00 . . H
H5a .2585 .7074 .4932 .0276 Uiso calc . 1.00 . . H
H5b .1351 .7215 .4322 .0276 Uiso calc . 1.00 . . H
H6N -.0414 .5372 .4041 .0197 Uiso calc . 1.00 . . H
H6N' .0119 .4200 .4408 .0197 Uiso calc . 1.00 . . H
H6a .0189 .5966 .5147 .0274 Uiso calc . 1.00 . . H
H6b .1699 .5173 .5174 .0274 Uiso calc . 1.00 . . H

loop_
_atom_site_aniso_label
_atom_site_aniso_U_11
_atom_site_aniso_U_22
_atom_site_aniso_U_33
_atom_site_aniso_U_12
_atom_site_aniso_U_13
_atom_site_aniso_U_23
I1 .01328(9) .02180(10) .01840(10) .00009(9) -.00024(7) -.00200(8)
I2 .01700(10) .02020(10) .01671(9) -.00206(9) .00326(8) -.00106(8)
I3 .01590(9) .01023(9) .02120(10) .00086(7) .00111(8) .00006(7)
Co1 .0094(2) .0080(2) .0114(2) .0001(2) -.0005(2) -.00040(10)
O1 .045(2) .035(2) .027(2) .002(2) -.012(2) -.0090(10)
N1 .0150(10) .0140(10) .0130(10) .0017(10) -.0040(10) -.0009(9)
N2 .0140(10) .0130(10) .0150(10) -.0012(9) -.0050(10) .0010(10)
N3 .0140(10) .0180(10) .0130(10) .0010(10) .0019(9) .0015(10)
N4 .0150(10) .0110(10) .0170(10) .0014(10) .0008(10) .0043(10)
N5 .0210(10) .0120(10) .0160(10) -.0050(10) -.0010(10) -.0022(10)
N6 .0170(10) .0120(10) .0200(10) -.0010(10) .0065(9) .0010(10)
C1 .0180(10) .0110(10) .021(2) .0050(10) .0000(10) -.0020(10)
C2 .0200(10) .0080(10) .0160(10) .0010(10) -.0020(10) -.0010(10)
C3 .0160(10) .019(2) .018(2) .0020(10) .0050(10) .0060(10)
C4 .0190(10) .016(2) .0160(10) .0000(10) -.0020(10) .0040(10)
C5 .030(2) .018(2) .021(2) .0000(10) .0070(10) -.0050(10)
C6 .031(2) .019(2) .018(2) -.0010(10) .0080(10) -.0030(10)

loop_
_atom_type_symbol
_atom_type_description
_atom_type_scat_dispersion_real
_atom_type_scat_dispersion_imag
_atom_type_scat_source
C C .003 .002
;International Tables for Crystallography
(1992, Vol. C, Tables 4.2.6.8 and 6.1.1.1)
;
H H .000 .000
;International Tables for Crystallography
(1992, Vol. C, Table 6.1.1.2)
;
Co Co .349 .972
;International Tables for Crystallography
(1992, Vol. C, Tables 4.2.6.8 and 6.1.1.1)
;
I I -.474 1.812
;International Tables for Crystallography
(1992, Vol. C, Tables 4.2.6.8 and 6.1.1.1)
;
N N .006 .003
;International Tables for Crystallography
(1992, Vol. C, Tables 4.2.6.8 and 6.1.1.1)
;
O O .011 .006
;International Tables for Crystallography
(1992, Vol. C, Tables 4.2.6.8 and 6.1.1.1)
;

loop_
_geom_angle_atom_site_label_1
_geom_angle_atom_site_label_2
_geom_angle_atom_site_label_3
_geom_angle
_geom_angle_publ_flag
N1 CO1 N2 85.40(10) yes
N1 CO1 N3 90.20(10) yes
N1 CO1 N4 173.30(10) yes
N1 CO1 N5 92.30(10) yes
N1 CO1 N6 92.30(10) yes
N2 CO1 N3 93.00(10) yes
N2 CO1 N4 89.80(10) yes
N2 CO1 N5 174.70(10) yes
N2 CO1 N6 90.60(10) yes
N3 CO1 N4 85.40(10) yes
N3 CO1 N5 91.70(10) yes
N3 CO1 N6 175.80(10) yes
N4 CO1 N5 92.90(10) yes
N4 CO1 N6 92.40(10) yes
N5 CO1 N6 84.70(10) yes
H1O O1 H1O' 110(7) no
CO1 N1 C1 108.9(2) no
CO1 N1 H1N 109.6 no
CO1 N1 H1N' 109.6 no
C1 N1 H1N 109.6 no
C1 N1 H1N' 109.6 no
H1N N1 H1N' 109.5 no
CO1 N2 C2 109.4(2) no
CO1 N2 H2N 109.5 no
CO1 N2 H2N' 109.5 no
C2 N2 H2N 109.5 no
C2 N2 H2N' 109.5 no
H2N N2 H2N' 109.5 no
CO1 N3 C3 110.1(2) no
CO1 N3 H3N 109.3 no
CO1 N3 H3N' 109.3 no
C3 N3 H3N 109.3 no
C3 N3 H3N' 109.3 no
H3N N3 H3N' 109.5 no
CO1 N4 C4 108.8(2) no
CO1 N4 H4N 109.6 no
CO1 N4 H4N' 109.6 no
C4 N4 H4N 109.7 no
C4 N4 H4N' 109.7 no
H4N N4 H4N' 109.4 no
CO1 N5 C5 110.2(2) no
CO1 N5 H5N 109.3 no
CO1 N5 H5N' 109.3 no
C5 N5 H5N 109.3 no
C5 N5 H5N' 109.3 no
H5N N5 H5N' 109.5 no
CO1 N6 C6 109.7(2) no
CO1 N6 H6N 109.4 no
CO1 N6 H6N' 109.4 no
C6 N6 H6N 109.4 no
C6 N6 H6N' 109.4 no
H6N N6 H6N' 109.5 no
N1 C1 C2 106.1(3) no
N1 C1 H1a 110.3 no
N1 C1 H1b 110.3 no
C2 C1 H1a 110.3 no
C2 C1 H1b 110.3 no
H1a C1 H1b 109.5 no
N2 C2 C1 107.3(3) no
N2 C2 H2a 110.0 no
N2 C2 H2b 110.0 no
C1 C2 H2a 110.0 no
C1 C2 H2b 110.0 no
H2a C2 H2b 109.5 no
N3 C3 C4 106.7(3) no
N3 C3 H3a 110.2 no
N3 C3 H3b 110.2 no
C4 C3 H3a 110.2 no
C4 C3 H3b 110.2 no
H3a C3 H3b 109.4 no
N4 C4 C3 107.1(3) no
N4 C4 H4a 110.1 no
N4 C4 H4b 110.1 no
C3 C4 H4a 110.0 no
C3 C4 H4b 110.0 no
H4a C4 H4b 109.5 no
N5 C5 C6 107.2(3) no
N5 C5 H5a 110.0 no
N5 C5 H5b 110.0 no
C6 C5 H5a 110.0 no
C6 C5 H5b 110.0 no
H5a C5 H5b 109.5 no
N6 C6 C5 105.6(3) no
N6 C6 H6a 110.4 no
N6 C6 H6b 110.4 no
C5 C6 H6a 110.4 no
C5 C6 H6b 110.4 no
H6a C6 H6b 109.5 no

loop_
_geom_bond_atom_site_label_1
_geom_bond_atom_site_label_2
_geom_bond_site_symmetry_1
_geom_bond_site_symmetry_2
_geom_bond_distance
_geom_bond_publ_flag
CO1 N1 . . 1.949(3) yes
CO1 N2 . . 1.975(3) yes
CO1 N3 . . 1.969(3) yes
CO1 N4 . . 1.968(3) yes
CO1 N5 . . 1.981(3) yes
CO1 N6 . . 1.963(3) yes
O1 H1O . . .93(7) no
O1 H1O' . . .99(7) no
N1 C1 . . 1.497(4) no
N1 H1N . . .950 no
N1 H1N' . . .950 no
N2 C2 . . 1.499(4) no
N2 H2N . . .950 no
N2 H2N' . . .950 no
N3 C3 . . 1.499(5) no
N3 H3N . . .950 no
N3 H3N' . . .950 no
N4 C4 . . 1.486(5) no
N4 H4N . . .950 no
N4 H4N' . . .950 no
N5 C5 . . 1.479(5) no
N5 H5N . . .950 no
N5 H5N' . . .950 no
N6 C6 . . 1.494(5) no
N6 H6N . . .950 no
N6 H6N' . . .950 no
C1 C2 . . 1.495(5) no
C1 H1a . . .950 no
C1 H1b . . .950 no
C2 H2a . . .950 no
C2 H2b . . .950 no
C3 C4 . . 1.510(5) no
C3 H3a . . .950 no
C3 H3b . . .950 no
C4 H4a . . .950 no
C4 H4b . . .950 no
C5 C6 . . 1.517(6) no
C5 H5a . . .950 no
C5 H5b . . .950 no
C6 H6a . . .950 no
C6 H6b . . .950 no

loop_
_geom_contact_atom_site_label_1
_geom_contact_atom_site_label_2
_geom_contact_distance
_geom_contact_site_symmetry_2
_geom_contact_publ_flag
I1 N1 3.447(3) 1_455 no
I1 N6 3.497(3) . no
I1 N1 3.525(3) 3_456 no
O1 N5 2.970(5) . no
O1 N1 3.211(5) . no
O1 C5 3.324(6) . no
O1 C6 3.536(6) . no
C2 C4 3.565(5) 4_545 no

loop_
_geom_hbond_atom_site_label_D
_geom_hbond_atom_site_label_H
_geom_hbond_atom_site_label_A
_geom_hbond_site_symmetry_A
_geom_hbond_distance_DH
_geom_hbond_distance_HA
_geom_hbond_distance_DA
_geom_hbond_angle_DHA
_geom_hbond_publ_flag
N1 H1N' N6 . .95 2.59 2.821(4) 94 yes
N2 H2N' N3 . .95 2.67 2.862(4) 92 yes
N3 H3N' N2 . .95 2.66 2.862(4) 92 yes
N4 H4N' N5 . .95 2.63 2.862(4) 94 yes
N5 H5N N1 . .95 2.63 2.834(4) 93 yes
N6 H6N N4 . .95 2.60 2.838(4) 94 yes
N1 H1N O1 1_555 .95 2.66 3.211(4) 117 yes
N5 H5N O1 1_555 .95 2.11 2.970(4) 150 yes
